data_1556387
loop_
_publ_author_name
'Qiu, Youai'
'Ma, Dengke'
'Kong, Wangqing'
'Fu, Chunling'
'Ma, Shengming'

_publ_section_title
;
 Regiocontrolled 1,2-migration in cyclization of
 1-(indol-2-yl)-3-alkyn-1-ols: (Ph3P)Au+vs. PtCl4
;
_journal_issue 1
_journal_name_full 'Org. Chem. Front.'
_journal_page_first 62
_journal_paper_doi 10.1039/C3QO00006K
_journal_volume 1
_journal_year 2014
_chemical_formula_moiety 'C21 H27 N'
_chemical_formula_sum 'C21 H27 N'
_chemical_formula_weight 293.44
_space_group_IT_number 14
_space_group_name_Hall '-P 2ybc'
_space_group_name_H-M_alt 'P 1 21/c 1'
_symmetry_cell_setting monoclinic
_symmetry_space_group_name_Hall '-P 2ybc'
_symmetry_space_group_name_H-M 'P 1 21/c 1'
_atom_sites_solution_hydrogens geom
_atom_sites_solution_primary direct
_atom_sites_solution_secondary difmap
_audit_creation_method SHELXL-97
_cell_angle_alpha 90.00
_cell_angle_beta 127.363(4)
_cell_angle_gamma 90.00
_cell_formula_units_Z 4
_cell_length_a 13.1716(7)
_cell_length_b 8.3809(5)
_cell_length_c 20.3900(12)
_cell_measurement_reflns_used 1649
_cell_measurement_temperature 293(2)
_cell_measurement_theta_max 29.3792
_cell_measurement_theta_min 2.8759
_cell_volume 1789.0(2)
_computing_cell_refinement 'CrysAlis PRO (Agilent Technologies, 2011)'
_computing_data_collection 'CrysAlis PRO'
_computing_data_reduction 'CrysAlis PRO'
_computing_molecular_graphics 'OLEX2 (Dolomanov et al., 2009)'
_computing_publication_material OLEX2
_computing_structure_refinement 'SHELXL-97 (Sheldrick, 2008)'
_computing_structure_solution 'SHELXS-97 (Sheldrick, 2008)'
_diffrn_ambient_temperature 293(2)
_diffrn_detector_area_resol_mean 10.3592
_diffrn_measured_fraction_theta_full 0.996
_diffrn_measured_fraction_theta_max 0.996
_diffrn_measurement_device_type 'Xcalibur, Atlas, Gemini ultra'
_diffrn_measurement_method '\w scans'
_diffrn_radiation_monochromator graphite
_diffrn_radiation_source 'fine-focus sealed tube'
_diffrn_radiation_type MoK\a
_diffrn_radiation_wavelength 0.71073
_diffrn_reflns_av_R_equivalents 0.0252
_diffrn_reflns_av_sigmaI/netI 0.0324
_diffrn_reflns_limit_h_max 15
_diffrn_reflns_limit_h_min -14
_diffrn_reflns_limit_k_max 10
_diffrn_reflns_limit_k_min -8
_diffrn_reflns_limit_l_max 24
_diffrn_reflns_limit_l_min -23
_diffrn_reflns_number 7221
_diffrn_reflns_theta_full 25.35
_diffrn_reflns_theta_max 25.35
_diffrn_reflns_theta_min 2.88
_exptl_absorpt_coefficient_mu 0.062
_exptl_absorpt_correction_T_max 0.9840
_exptl_absorpt_correction_T_min 0.9780
_exptl_absorpt_correction_type multi-scan
_exptl_absorpt_process_details
;
CrysAlis PRO (Agilent Technologies, 2011) 
;
_exptl_crystal_colour colorless
_exptl_crystal_density_diffrn 1.089
_exptl_crystal_density_method 'not measured'
_exptl_crystal_description block
_exptl_crystal_F_000 640
_exptl_crystal_size_max 0.36
_exptl_crystal_size_mid 0.32
_exptl_crystal_size_min 0.26
_refine_diff_density_max 0.215
_refine_diff_density_min -0.179
_refine_diff_density_rms 0.031
_refine_ls_extinction_method none
_refine_ls_goodness_of_fit_ref 1.022
_refine_ls_hydrogen_treatment constr
_refine_ls_matrix_type full
_refine_ls_number_parameters 204
_refine_ls_number_reflns 3258
_refine_ls_number_restraints 1
_refine_ls_restrained_S_all 1.022
_refine_ls_R_factor_all 0.0875
_refine_ls_R_factor_gt 0.0533
_refine_ls_shift/su_max 0.012
_refine_ls_shift/su_mean 0.000
_refine_ls_structure_factor_coef Fsqd
_refine_ls_weighting_details 'calc w=1/[\s^2^(Fo^2^)+(0.0715P)^2^+0.2742P] where P=(Fo^2^+2Fc^2^)/3'
_refine_ls_weighting_scheme calc
_refine_ls_wR_factor_gt 0.1332
_refine_ls_wR_factor_ref 0.1538
_reflns_number_gt 2138
_reflns_number_total 3258
_reflns_threshold_expression >2sigma(I)
_cod_data_source_file c3qo00006k.txt
_cod_data_source_block 120320_qya_4_096
_cod_original_sg_symbol_H-M 'P 21/c'
_cod_database_code 1556387

loop_
_symmetry_equiv_pos_as_xyz
'x, y, z'
'-x, y+1/2, -z+1/2'
'-x, -y, -z'
'x, -y-1/2, z-1/2'

loop_
_atom_site_label
_atom_site_type_symbol
_atom_site_fract_x
_atom_site_fract_y
_atom_site_fract_z
_atom_site_U_iso_or_equiv
_atom_site_adp_type
_atom_site_occupancy
_atom_site_symmetry_multiplicity
_atom_site_calc_flag
_atom_site_refinement_flags
N1 N 0.04810(16) 0.42881(19) 0.72158(10) 0.0587(4) Uani 1 1 d .
C1 C 0.2298(2) 0.4104(3) 0.87240(14) 0.0724(6) Uani 1 1 d .
H1 H 0.1892 0.4667 0.8899 0.087 Uiso 1 1 calc R
C2 C 0.3515(2) 0.3533(3) 0.92831(14) 0.0819(7) Uani 1 1 d .
H2 H 0.3933 0.3722 0.9842 0.098 Uiso 1 1 calc R
C3 C 0.4150(2) 0.2679(3) 0.90427(14) 0.0735(6) Uani 1 1 d .
C4 C 0.35338(19) 0.2405(2) 0.82162(13) 0.0607(5) Uani 1 1 d .
H4 H 0.3952 0.1845 0.8050 0.073 Uiso 1 1 calc R
C5 C 0.22861(18) 0.2952(2) 0.76196(12) 0.0519(5) Uani 1 1 d .
C6 C 0.16839(19) 0.3820(2) 0.78894(12) 0.0556(5) Uani 1 1 d .
C7 C 0.5501(2) 0.2086(4) 0.96788(15) 0.1061(10) Uani 1 1 d .
H7A H 0.5636 0.1134 0.9479 0.159 Uiso 1 1 calc R
H7B H 0.5628 0.1855 1.0185 0.159 Uiso 1 1 calc R
H7C H 0.6096 0.2892 0.9776 0.159 Uiso 1 1 calc R
C8 C -0.0497(2) 0.5028(3) 0.72400(15) 0.0693(6) Uani 1 1 d .
H8A H -0.1000 0.5749 0.6775 0.083 Uiso 1 1 calc R
H8B H -0.0086 0.5655 0.7741 0.083 Uiso 1 1 calc R
C9 C -0.1372(2) 0.3837(3) 0.72131(16) 0.0824(7) Uani 1 1 d .
H9A H -0.1799 0.3229 0.6712 0.124 Uiso 1 1 calc R
H9B H -0.1994 0.4387 0.7231 0.124 Uiso 1 1 calc R
H9C H -0.0883 0.3133 0.7678 0.124 Uiso 1 1 calc R
C10 C 0.02826(18) 0.3710(2) 0.65073(12) 0.0533(5) Uani 1 1 d U
C11 C 0.13739(17) 0.2872(2) 0.67267(12) 0.0495(5) Uani 1 1 d .
C12 C 0.13904(19) 0.2188(2) 0.60998(12) 0.0536(5) Uani 1 1 d .
C13 C 0.0340(2) 0.2427(2) 0.52786(12) 0.0598(6) Uani 1 1 d .
C14 C -0.0746(2) 0.3273(2) 0.50752(13) 0.0631(6) Uani 1 1 d .
C15 C -0.07759(19) 0.3894(2) 0.56914(13) 0.0613(5) Uani 1 1 d U
H15 H -0.1497 0.4428 0.5560 0.074 Uiso 1 1 calc R
C16 C -0.1884(2) 0.3526(3) 0.41881(14) 0.0861(8) Uani 1 1 d .
H16A H -0.1627 0.4127 0.3910 0.129 Uiso 1 1 calc R
H16B H -0.2533 0.4101 0.4167 0.129 Uiso 1 1 calc R
H16C H -0.2215 0.2510 0.3922 0.129 Uiso 1 1 calc R
C17 C 0.0351(3) 0.1814(3) 0.45833(15) 0.0864(8) Uani 1 1 d .
H17A H 0.1217 0.1732 0.4771 0.130 Uiso 1 1 calc R
H17B H -0.0112 0.2540 0.4126 0.130 Uiso 1 1 calc R
H17C H -0.0046 0.0782 0.4412 0.130 Uiso 1 1 calc R
C18 C 0.25347(19) 0.1227(2) 0.63371(13) 0.0605(5) Uani 1 1 d .
H18A H 0.2258 0.0441 0.5910 0.073 Uiso 1 1 calc R
H18B H 0.2861 0.0654 0.6843 0.073 Uiso 1 1 calc R
C19 C 0.36175(19) 0.2193(2) 0.64647(13) 0.0621(6) Uani 1 1 d .
H19A H 0.3312 0.2711 0.5950 0.075 Uiso 1 1 calc R
H19B H 0.3865 0.3021 0.6869 0.075 Uiso 1 1 calc R
C20 C 0.4781(2) 0.1199(3) 0.67535(15) 0.0786(7) Uani 1 1 d .
H20A H 0.5094 0.0700 0.7274 0.094 Uiso 1 1 calc R
H20B H 0.4526 0.0355 0.6356 0.094 Uiso 1 1 calc R
C21 C 0.5850(2) 0.2128(4) 0.68646(16) 0.0925(8) Uani 1 1 d .
H21A H 0.5547 0.2643 0.6355 0.139 Uiso 1 1 calc R
H21B H 0.6536 0.1416 0.7023 0.139 Uiso 1 1 calc R
H21C H 0.6153 0.2918 0.7287 0.139 Uiso 1 1 calc R

loop_
_atom_site_aniso_label
_atom_site_aniso_U_11
_atom_site_aniso_U_22
_atom_site_aniso_U_33
_atom_site_aniso_U_23
_atom_site_aniso_U_13
_atom_site_aniso_U_12
N1 0.0586(11) 0.0548(10) 0.0816(11) -0.0048(8) 0.0524(10) -0.0021(8)
C1 0.0806(16) 0.0804(15) 0.0812(15) -0.0133(13) 0.0620(14) -0.0159(13)
C2 0.0762(17) 0.1040(19) 0.0668(14) -0.0065(13) 0.0441(13) -0.0158(15)
C3 0.0630(14) 0.0865(16) 0.0704(14) 0.0059(12) 0.0402(12) -0.0069(12)
C4 0.0547(12) 0.0632(12) 0.0745(14) 0.0038(11) 0.0446(11) -0.0029(10)
C5 0.0547(12) 0.0473(10) 0.0683(12) -0.0011(9) 0.0449(10) -0.0101(9)
C6 0.0566(12) 0.0521(11) 0.0748(13) -0.0040(10) 0.0485(11) -0.0096(10)
C7 0.0785(18) 0.136(3) 0.0793(17) 0.0111(17) 0.0349(14) 0.0083(18)
C8 0.0709(14) 0.0565(12) 0.1046(17) -0.0060(12) 0.0659(13) 0.0009(11)
C9 0.0759(15) 0.0775(16) 0.126(2) -0.0049(14) 0.0784(16) -0.0001(13)
C10 0.0542(10) 0.0441(10) 0.0738(10) 0.0024(9) 0.0452(8) -0.0045(9)
C11 0.0516(11) 0.0419(10) 0.0692(12) 0.0015(9) 0.0441(10) -0.0052(9)
C12 0.0617(12) 0.0426(10) 0.0717(13) -0.0023(9) 0.0484(11) -0.0092(9)
C13 0.0733(15) 0.0482(11) 0.0686(13) -0.0046(10) 0.0486(12) -0.0153(11)
C14 0.0641(13) 0.0518(12) 0.0702(13) 0.0048(10) 0.0392(11) -0.0128(10)
C15 0.0534(11) 0.0518(11) 0.0817(11) 0.0090(10) 0.0425(8) -0.0016(10)
C16 0.0831(17) 0.0772(16) 0.0767(15) 0.0099(12) 0.0375(13) -0.0125(14)
C17 0.106(2) 0.0831(17) 0.0823(16) -0.0140(13) 0.0635(15) -0.0208(15)
C18 0.0717(14) 0.0489(11) 0.0787(13) -0.0054(10) 0.0549(12) -0.0027(10)
C19 0.0672(13) 0.0583(12) 0.0789(13) -0.0012(10) 0.0537(12) -0.0010(11)
C20 0.0749(15) 0.0760(15) 0.1025(17) -0.0001(13) 0.0630(14) 0.0060(13)
C21 0.0674(15) 0.117(2) 0.1057(19) -0.0076(16) 0.0588(15) -0.0024(15)

loop_
_atom_type_symbol
_atom_type_description
_atom_type_scat_dispersion_real
_atom_type_scat_dispersion_imag
_atom_type_scat_source
C C 0.0033 0.0016 'International Tables Vol C Tables 4.2.6.8 and 6.1.1.4'
H H 0.0000 0.0000 'International Tables Vol C Tables 4.2.6.8 and 6.1.1.4'
N N 0.0061 0.0033 'International Tables Vol C Tables 4.2.6.8 and 6.1.1.4'

loop_
_geom_angle_atom_site_label_1
_geom_angle_atom_site_label_2
_geom_angle_atom_site_label_3
_geom_angle
C6 N1 C10 108.25(16)
C6 N1 C8 126.24(17)
C10 N1 C8 124.81(17)
C2 C1 C6 118.4(2)
C2 C1 H1 120.8
C6 C1 H1 120.8
C1 C2 C3 122.3(2)
C1 C2 H2 118.8
C3 C2 H2 118.8
C4 C3 C2 118.8(2)
C4 C3 C7 120.5(2)
C2 C3 C7 120.7(2)
C3 C4 C5 121.2(2)
C3 C4 H4 119.4
C5 C4 H4 119.4
C4 C5 C6 118.10(18)
C4 C5 C11 135.67(18)
C6 C5 C11 106.23(17)
N1 C6 C1 129.16(19)
N1 C6 C5 109.62(17)
C1 C6 C5 121.2(2)
C3 C7 H7A 109.5
C3 C7 H7B 109.5
H7A C7 H7B 109.5
C3 C7 H7C 109.5
H7A C7 H7C 109.5
H7B C7 H7C 109.5
N1 C8 C9 113.03(17)
N1 C8 H8A 109.0
C9 C8 H8A 109.0
N1 C8 H8B 109.0
C9 C8 H8B 109.0
H8A C8 H8B 107.8
C8 C9 H9A 109.5
C8 C9 H9B 109.5
H9A C9 H9B 109.5
C8 C9 H9C 109.5
H9A C9 H9C 109.5
H9B C9 H9C 109.5
C15 C10 N1 128.82(18)
C15 C10 C11 121.78(18)
N1 C10 C11 109.40(16)
C10 C11 C12 119.25(17)
C10 C11 C5 106.50(16)
C12 C11 C5 134.24(18)
C13 C12 C11 118.63(18)
C13 C12 C18 122.16(17)
C11 C12 C18 119.21(17)
C12 C13 C14 120.88(18)
C12 C13 C17 120.6(2)
C14 C13 C17 118.5(2)
C15 C14 C13 120.25(19)
C15 C14 C16 118.8(2)
C13 C14 C16 120.9(2)
C14 C15 C10 119.1(2)
C14 C15 H15 120.4
C10 C15 H15 120.4
C14 C16 H16A 109.5
C14 C16 H16B 109.5
H16A C16 H16B 109.5
C14 C16 H16C 109.5
H16A C16 H16C 109.5
H16B C16 H16C 109.5
C13 C17 H17A 109.5
C13 C17 H17B 109.5
H17A C17 H17B 109.5
C13 C17 H17C 109.5
H17A C17 H17C 109.5
H17B C17 H17C 109.5
C12 C18 C19 114.98(16)
C12 C18 H18A 108.5
C19 C18 H18A 108.5
C12 C18 H18B 108.5
C19 C18 H18B 108.5
H18A C18 H18B 107.5
C20 C19 C18 113.35(18)
C20 C19 H19A 108.9
C18 C19 H19A 108.9
C20 C19 H19B 108.9
C18 C19 H19B 108.9
H19A C19 H19B 107.7
C21 C20 C19 114.1(2)
C21 C20 H20A 108.7
C19 C20 H20A 108.7
C21 C20 H20B 108.7
C19 C20 H20B 108.7
H20A C20 H20B 107.6
C20 C21 H21A 109.5
C20 C21 H21B 109.5
H21A C21 H21B 109.5
C20 C21 H21C 109.5
H21A C21 H21C 109.5
H21B C21 H21C 109.5

loop_
_geom_bond_atom_site_label_1
_geom_bond_atom_site_label_2
_geom_bond_distance
N1 C6 1.382(2)
N1 C10 1.390(2)
N1 C8 1.457(2)
C1 C2 1.372(3)
C1 C6 1.392(3)
C1 H1 0.9300
C2 C3 1.396(3)
C2 H2 0.9300
C3 C4 1.375(3)
C3 C7 1.516(3)
C4 C5 1.402(3)
C4 H4 0.9300
C5 C6 1.411(3)
C5 C11 1.452(3)
C7 H7A 0.9600
C7 H7B 0.9600
C7 H7C 0.9600
C8 C9 1.500(3)
C8 H8A 0.9700
C8 H8B 0.9700
C9 H9A 0.9600
C9 H9B 0.9600
C9 H9C 0.9600
C10 C15 1.386(3)
C10 C11 1.407(3)
C11 C12 1.413(3)
C12 C13 1.395(3)
C12 C18 1.507(3)
C13 C14 1.415(3)
C13 C17 1.516(3)
C14 C15 1.382(3)
C14 C16 1.507(3)
C15 H15 0.9300
C16 H16A 0.9600
C16 H16B 0.9600
C16 H16C 0.9600
C17 H17A 0.9600
C17 H17B 0.9600
C17 H17C 0.9600
C18 C19 1.519(3)
C18 H18A 0.9700
C18 H18B 0.9700
C19 C20 1.514(3)
C19 H19A 0.9700
C19 H19B 0.9700
C20 C21 1.502(3)
C20 H20A 0.9700
C20 H20B 0.9700
C21 H21A 0.9600
C21 H21B 0.9600
C21 H21C 0.9600

loop_
_geom_torsion_atom_site_label_1
_geom_torsion_atom_site_label_2
_geom_torsion_atom_site_label_3
_geom_torsion_atom_site_label_4
_geom_torsion
C6 C1 C2 C3 -0.2(4)
C1 C2 C3 C4 0.2(4)
C1 C2 C3 C7 179.3(2)
C2 C3 C4 C5 -0.6(3)
C7 C3 C4 C5 -179.7(2)
C3 C4 C5 C6 1.0(3)
C3 C4 C5 C11 -179.5(2)
C10 N1 C6 C1 -179.43(19)
C8 N1 C6 C1 -8.7(3)
C10 N1 C6 C5 1.0(2)
C8 N1 C6 C5 171.72(17)
C2 C1 C6 N1 -178.9(2)
C2 C1 C6 C5 0.7(3)
C4 C5 C6 N1 178.54(16)
C11 C5 C6 N1 -1.1(2)
C4 C5 C6 C1 -1.1(3)
C11 C5 C6 C1 179.32(18)
C6 N1 C8 C9 -90.6(2)
C10 N1 C8 C9 78.6(3)
C6 N1 C10 C15 -179.38(18)
C8 N1 C10 C15 9.7(3)
C6 N1 C10 C11 -0.5(2)
C8 N1 C10 C11 -171.40(16)
C15 C10 C11 C12 -0.5(3)
N1 C10 C11 C12 -179.46(15)
C15 C10 C11 C5 178.82(17)
N1 C10 C11 C5 -0.16(19)
C4 C5 C11 C10 -178.8(2)
C6 C5 C11 C10 0.73(19)
C4 C5 C11 C12 0.4(4)
C6 C5 C11 C12 179.89(19)
C10 C11 C12 C13 2.8(3)
C5 C11 C12 C13 -176.28(18)
C10 C11 C12 C18 -177.21(16)
C5 C11 C12 C18 3.7(3)
C11 C12 C13 C14 -3.0(3)
C18 C12 C13 C14 177.02(17)
C11 C12 C13 C17 175.80(17)
C18 C12 C13 C17 -4.2(3)
C12 C13 C14 C15 0.8(3)
C17 C13 C14 C15 -177.98(18)
C12 C13 C14 C16 -179.72(18)
C17 C13 C14 C16 1.5(3)
C13 C14 C15 C10 1.5(3)
C16 C14 C15 C10 -177.95(18)
N1 C10 C15 C14 177.07(17)
C11 C10 C15 C14 -1.7(3)
C13 C12 C18 C19 93.6(2)
C11 C12 C18 C19 -86.4(2)
C12 C18 C19 C20 176.44(18)
C18 C19 C20 C21 178.68(19)
